data_1522225
loop_
_publ_author_name
'Wu, X.S.'
'Gou, C.'
'Chen, W.-M.'
'Chen, D.-F.'
'Sun, K.'

_publ_section_title
;
 Neutron powder diffraction studies on Y Ba2 Cu3 O7-d with Co substitution
;
_journal_name_full 'Diwen Wuli Xuebao'
_journal_page_first 104
_journal_page_last 108
_journal_volume 20
_journal_year 1998
_chemical_formula_sum 'Ba2 Co0.17 Cu2.83 O6.54 Y'
_chemical_name_systematic 'Y Ba2 (Cu0.83 Co0.17) Cu2 O6.54'
_space_group_IT_number 123
_symmetry_space_group_name_Hall '-P 4 2'
_symmetry_space_group_name_H-M 'P 4/m m m'
_cell_angle_alpha 90
_cell_angle_beta 90
_cell_angle_gamma 90
_cell_formula_units_Z 1
_cell_length_a 3.87619
_cell_length_b 3.87619
_cell_length_c 11.6929
_cell_volume 175.684
_citation_journal_id_ASTM DWXUES
_cod_data_source_file Wu_DWXUES_1998_1645.cif
_cod_data_source_block Ba2Co0.17Cu2.83O6.54Y1
_cod_original_cell_volume 175.6841
_cod_original_formula_sum 'Ba2 Co0.17 Cu2.83 O6.54 Y1'
_cod_database_code 1522225

loop_
_symmetry_equiv_pos_as_xyz
x,y,z
-y,x,z
-x,-y,z
y,-x,z
x,-y,-z
y,x,-z
-x,y,-z
-y,-x,-z
-x,-y,-z
y,-x,-z
x,y,-z
-y,x,-z
-x,y,z
-y,-x,z
x,-y,z
y,x,z

loop_
_atom_site_label
_atom_site_type_symbol
_atom_site_fract_x
_atom_site_fract_y
_atom_site_fract_z
_atom_site_occupancy
_atom_site_U_iso_or_equiv
Cu2 Cu+2 0 0 0.3568 1 0.0
Ba1 Ba+2 0.5 0.5 0.1853 1 0.0
O3 O-2 0 0.5 0.3775 1 0.0
Y1 Y+3 0.5 0.5 0.5 1 0.0
Co1 Co+2 0 0 0 0.17 0.0
O1 O-2 0 0.5 0 0.27 0.0
O2 O-2 0 0 0.1574 1 0.0
Cu1 Cu+2 0 0 0 0.83 0.0
